data_2236976
loop_
_publ_author_name
'Idemudia, Omoruyi G.'
'Sadimenko, Alexander P.'
'Hosten, Eric C.'

_publ_section_title
;
 4-{[2-(2,4-Dinitrophenyl)hydrazinylidene](phenyl)methyl}-5-methyl-2-phenyl-1<i>H</i>-pyrazol-3(2<i>H</i>)-one
 ethanol monosolvate
;
_journal_coeditor_code NG5294
_journal_issue 12
_journal_name_full 'Acta Crystallographica Section E'
_journal_page_first o3380
_journal_paper_doi 10.1107/S1600536812044935
_journal_volume 68
_journal_year 2012
_chemical_formula_iupac 'C23 H18 N6 O5, C2 H6 O'
_chemical_formula_moiety 'C23 H18 N6 O5, C2 H6 O'
_chemical_formula_sum 'C25 H24 N6 O6'
_chemical_formula_weight 504.50
_chemical_melting_point 507
_chemical_name_common 'Uyi C20'
_chemical_name_systematic
;
4-{[2-(2,4-Dinitrophenyl)hydrazinylidene](phenyl)methyl}-5-methyl-2-
phenyl-1<i>H</i>-pyrazol-3(2<i>H</i>)-one ethanol monosolvate
;
_space_group_crystal_system monoclinic
_space_group_IT_number 14
_space_group_name_Hall '-P 2ybc'
_space_group_name_H-M_alt 'P 1 21/c 1'
_symmetry_space_group_name_Hall '-P 2ybc'
_symmetry_space_group_name_H-M 'P 1 21/c 1'
_atom_sites_solution_hydrogens geom
_atom_sites_solution_primary direct
_atom_sites_solution_secondary difmap
_cell_angle_alpha 90
_cell_angle_beta 111.3470(10)
_cell_angle_gamma 90
_cell_formula_units_Z 4
_cell_length_a 12.8289(4)
_cell_length_b 14.3247(4)
_cell_length_c 14.4213(4)
_cell_measurement_reflns_used 94
_cell_measurement_temperature 200.(2)
_cell_measurement_theta_max 28.8563
_cell_measurement_theta_min 2.9058
_cell_volume 2468.38(13)
_computing_cell_refinement 'SAINT (Bruker, 2010)'
_computing_data_collection 'APEX2 (Bruker, 2010)'
_computing_data_reduction 'SAINT (Bruker, 2010)'
_computing_molecular_graphics 'ORTEP-3 (Farrugia, 1997)'
_computing_publication_material 'PLATON (Spek, 2009) and publCIF (Westrip, 2010)'
_computing_structure_refinement 'SHELXL97 (Sheldrick, 2008) and SHELXLE (H\"ubschle <i>et al.</i>, 2011)'
_computing_structure_solution 'SHELXS97 (Sheldrick, 2008)'
_diffrn_ambient_temperature 200.(2)
_diffrn_detector_area_resol_mean 8.3333
_diffrn_measured_fraction_theta_full 0.996
_diffrn_measured_fraction_theta_max 0.996
_diffrn_measurement_device_type 'Bruker APEXII CCD'
_diffrn_measurement_method '\f and \w scans'
_diffrn_radiation_monochromator graphite
_diffrn_radiation_type MoK\a
_diffrn_radiation_wavelength 0.71073
_diffrn_reflns_av_R_equivalents 0.0142
_diffrn_reflns_av_sigmaI/netI 0.0136
_diffrn_reflns_limit_h_max 17
_diffrn_reflns_limit_h_min -16
_diffrn_reflns_limit_k_max 19
_diffrn_reflns_limit_k_min -13
_diffrn_reflns_limit_l_max 19
_diffrn_reflns_limit_l_min -19
_diffrn_reflns_number 23873
_diffrn_reflns_theta_full 28.33
_diffrn_reflns_theta_max 28.33
_diffrn_reflns_theta_min 2.22
_exptl_absorpt_coefficient_mu 0.100
_exptl_absorpt_correction_T_max 0.96
_exptl_absorpt_correction_T_min 0.89
_exptl_absorpt_correction_type numerical
_exptl_absorpt_process_details '(SADABS; Bruker, 2008)'
_exptl_crystal_colour red
_exptl_crystal_density_diffrn 1.358
_exptl_crystal_density_method 'not measured'
_exptl_crystal_description block
_exptl_crystal_F_000 1056
_exptl_crystal_size_max 0.610
_exptl_crystal_size_mid 0.430
_exptl_crystal_size_min 0.390
_refine_diff_density_max 0.281
_refine_diff_density_min -0.215
_refine_ls_extinction_method none
_refine_ls_goodness_of_fit_ref 1.040
_refine_ls_hydrogen_treatment mixed
_refine_ls_matrix_type full
_refine_ls_number_parameters 368
_refine_ls_number_reflns 6124
_refine_ls_number_restraints 0
_refine_ls_restrained_S_all 1.040
_refine_ls_R_factor_all 0.0506
_refine_ls_R_factor_gt 0.0417
_refine_ls_shift/su_max 0.000
_refine_ls_shift/su_mean 0.000
_refine_ls_structure_factor_coef Fsqd
_refine_ls_weighting_details 'calc w=1/[\s^2^(Fo^2^)+(0.0507P)^2^+0.8241P] where P=(Fo^2^+2Fc^2^)/3'
_refine_ls_weighting_scheme calc
_refine_ls_wR_factor_gt 0.1077
_refine_ls_wR_factor_ref 0.1161
_reflns_number_gt 5136
_reflns_number_total 6124
_reflns_threshold_expression I>2sigma(I)
_cod_data_source_file ng5294.cif
_cod_data_source_block I
_cod_original_cell_volume 2468.38(12)
_cod_database_code 2236976
_cod_database_fobs_code 2236976

loop_
_space_group_symop_operation_xyz
'x, y, z'
'-x, y+1/2, -z+1/2'
'-x, -y, -z'
'x, -y-1/2, z-1/2'

loop_
_atom_site_type_symbol
_atom_site_label
_atom_site_fract_x
_atom_site_fract_y
_atom_site_fract_z
_atom_site_U_iso_or_equiv
_atom_site_adp_type
_atom_site_calc_flag
_atom_site_refinement_flags
_atom_site_occupancy
_atom_site_disorder_assembly
_atom_site_disorder_group
O O1 0.14776(8) 0.69594(6) 0.47229(6) 0.0383(2) Uani d . 1.0 . .
O O2 -0.07049(9) 0.77842(7) 0.42852(9) 0.0543(3) Uani d . 1.0 . .
O O3 -0.22537(11) 0.83873(7) 0.42516(10) 0.0588(3) Uani d . 1.0 . .
O O4 -0.53149(10) 0.65498(10) 0.42226(12) 0.0730(4) Uani d . 1.0 . .
O O5 -0.53782(10) 0.50904(11) 0.38432(14) 0.0876(5) Uani d . 1.0 . .
O O6 0.30397(9) 0.73560(9) 0.64059(8) 0.0517(3) Uani d . 1.0 . .
N N1 0.20431(9) 0.73686(7) 0.34187(7) 0.0317(2) Uani d . 1.0 . .
N N2 0.20240(9) 0.69518(7) 0.25557(8) 0.0341(2) Uani d . 1.0 . .
N N3 -0.01147(8) 0.51321(7) 0.38324(8) 0.0325(2) Uani d . 1.0 . .
N N4 -0.05711(9) 0.59824(7) 0.39281(8) 0.0328(2) Uani d . 1.0 . .
N N5 -0.16820(10) 0.77102(7) 0.42199(8) 0.0399(2) Uani d . 1.0 . .
N N6 -0.48924(10) 0.58418(10) 0.40330(11) 0.0553(3) Uani d . 1.0 . .
C C1 0.15772(9) 0.67707(8) 0.39078(8) 0.0299(2) Uani d . 1.0 . .
C C2 0.12604(9) 0.59567(8) 0.33014(8) 0.0294(2) Uani d . 1.0 . .
C C3 0.15677(10) 0.61039(8) 0.24838(9) 0.0321(2) Uani d . 1.0 . .
C C4 0.14119(14) 0.55220(10) 0.15841(10) 0.0466(3) Uani d . 1.0 . .
H H4A 0.1162 0.5919 0.099 0.07 Uiso calc R 1.0 . .
H H4B 0.0848 0.504 0.1522 0.07 Uiso calc R 1.0 . .
H H4C 0.2123 0.5225 0.1649 0.07 Uiso calc R 1.0 . .
C C5 0.07256(9) 0.51282(8) 0.35381(8) 0.0292(2) Uani d . 1.0 . .
C C11 0.24261(10) 0.82994(8) 0.36714(9) 0.0322(2) Uani d . 1.0 . .
C C12 0.17815(12) 0.89102(9) 0.39821(11) 0.0424(3) Uani d . 1.0 . .
H H12 0.1083 0.8716 0.4005 0.051 Uiso calc R 1.0 . .
C C13 0.21730(15) 0.98106(10) 0.42595(12) 0.0514(4) Uani d . 1.0 . .
H H13 0.1746 1.0234 0.4484 0.062 Uiso calc R 1.0 . .
C C14 0.31808(15) 1.00912(10) 0.42101(12) 0.0532(4) Uani d . 1.0 . .
H H14 0.3447 1.0706 0.4406 0.064 Uiso calc R 1.0 . .
C C15 0.38033(14) 0.94861(11) 0.38782(12) 0.0520(4) Uani d . 1.0 . .
H H15 0.4485 0.9691 0.3828 0.062 Uiso calc R 1.0 . .
C C16 0.34373(11) 0.85755(9) 0.36157(10) 0.0410(3) Uani d . 1.0 . .
H H16 0.3873 0.8151 0.3402 0.049 Uiso calc R 1.0 . .
C C21 0.11659(10) 0.41870(8) 0.34431(8) 0.0304(2) Uani d . 1.0 . .
C C22 0.05139(11) 0.33871(9) 0.33661(10) 0.0375(3) Uani d . 1.0 . .
H H22 -0.0221 0.3442 0.3374 0.045 Uiso calc R 1.0 . .
C C23 0.09362(13) 0.25170(9) 0.32782(11) 0.0453(3) Uani d . 1.0 . .
H H23 0.0489 0.1977 0.3227 0.054 Uiso calc R 1.0 . .
C C24 0.20034(13) 0.24258(10) 0.32641(10) 0.0461(3) Uani d . 1.0 . .
H H24 0.2282 0.1827 0.3189 0.055 Uiso calc R 1.0 . .
C C25 0.26619(12) 0.32073(10) 0.33591(11) 0.0455(3) Uani d . 1.0 . .
H H25 0.34 0.3147 0.3361 0.055 Uiso calc R 1.0 . .
C C26 0.22459(11) 0.40835(9) 0.34526(10) 0.0379(3) Uani d . 1.0 . .
H H26 0.2706 0.4618 0.3524 0.045 Uiso calc R 1.0 . .
C C31 -0.16063(10) 0.59744(8) 0.39772(8) 0.0302(2) Uani d . 1.0 . .
C C32 -0.21772(10) 0.67863(8) 0.41052(9) 0.0322(2) Uani d . 1.0 . .
C C33 -0.32476(11) 0.67409(9) 0.41267(9) 0.0364(3) Uani d . 1.0 . .
H H33 -0.3614 0.7291 0.4215 0.044 Uiso calc R 1.0 . .
C C34 -0.37698(10) 0.58920(10) 0.40188(10) 0.0393(3) Uani d . 1.0 . .
C C35 -0.32465(11) 0.50752(10) 0.38895(11) 0.0422(3) Uani d . 1.0 . .
H H35 -0.3622 0.4493 0.3817 0.051 Uiso calc R 1.0 . .
C C36 -0.21948(11) 0.51165(9) 0.38672(10) 0.0378(3) Uani d . 1.0 . .
H H36 -0.1846 0.4557 0.3776 0.045 Uiso calc R 1.0 . .
H H2N 0.2371(14) 0.7212(12) 0.2146(13) 0.054(5) Uiso d . 1.0 . .
H H4N -0.0119(14) 0.6495(12) 0.4120(12) 0.050(4) Uiso d . 1.0 . .
H H6 0.2561(18) 0.7277(14) 0.5787(17) 0.072(6) Uiso d . 1.0 . .
C C6A 0.41626(18) 0.74427(15) 0.64338(17) 0.0497(6) Uani d P 0.762(5) A 1
H H6AA 0.4222 0.7136 0.584 0.06 Uiso calc PR 0.762(5) A 1
H H6AB 0.4678 0.7119 0.7031 0.06 Uiso calc PR 0.762(5) A 1
C C7A 0.4500(3) 0.8432(2) 0.64576(19) 0.0669(9) Uani d P 0.762(5) A 1
H H7AA 0.4044 0.8737 0.5833 0.1 Uiso calc PR 0.762(5) A 1
H H7AB 0.5292 0.8467 0.6539 0.1 Uiso calc PR 0.762(5) A 1
H H7AC 0.4389 0.8749 0.7017 0.1 Uiso calc PR 0.762(5) A 1
C C6B 0.3762(6) 0.8194(5) 0.6360(5) 0.053(2) Uani d P 0.238(5) A 2
H H6BA 0.3433 0.8529 0.5719 0.064 Uiso calc PR 0.238(5) A 2
H H6BB 0.3852 0.8636 0.6913 0.064 Uiso calc PR 0.238(5) A 2
C C7B 0.4832(8) 0.7761(8) 0.6459(10) 0.091(4) Uani d P 0.238(5) A 2
H H7BA 0.4727 0.7356 0.5885 0.136 Uiso calc PR 0.238(5) A 2
H H7BB 0.5105 0.7389 0.7071 0.136 Uiso calc PR 0.238(5) A 2
H H7BC 0.5379 0.8248 0.6488 0.136 Uiso calc PR 0.238(5) A 2

loop_
_atom_site_aniso_label
_atom_site_aniso_U_11
_atom_site_aniso_U_22
_atom_site_aniso_U_33
_atom_site_aniso_U_12
_atom_site_aniso_U_13
_atom_site_aniso_U_23
O1 0.0441(5) 0.0430(5) 0.0328(4) -0.0148(4) 0.0199(4) -0.0091(4)
O2 0.0559(6) 0.0345(5) 0.0824(8) -0.0116(4) 0.0368(6) -0.0076(5)
O3 0.0760(8) 0.0300(5) 0.0843(8) 0.0055(5) 0.0457(7) -0.0046(5)
O4 0.0488(6) 0.0734(8) 0.1089(11) 0.0175(6) 0.0432(7) 0.0078(8)
O5 0.0437(7) 0.0796(10) 0.1479(15) -0.0183(6) 0.0448(8) -0.0171(9)
O6 0.0405(5) 0.0805(8) 0.0385(5) -0.0101(5) 0.0197(4) -0.0182(5)
N1 0.0401(5) 0.0269(5) 0.0327(5) -0.0068(4) 0.0186(4) -0.0038(4)
N2 0.0466(6) 0.0290(5) 0.0335(5) -0.0046(4) 0.0229(4) -0.0024(4)
N3 0.0329(5) 0.0267(5) 0.0399(5) -0.0011(4) 0.0154(4) -0.0001(4)
N4 0.0347(5) 0.0252(5) 0.0423(5) -0.0032(4) 0.0185(4) -0.0012(4)
N5 0.0526(7) 0.0289(5) 0.0443(6) -0.0025(5) 0.0249(5) -0.0027(4)
N6 0.0333(6) 0.0630(9) 0.0725(9) 0.0017(6) 0.0227(6) 0.0030(7)
C1 0.0308(5) 0.0297(5) 0.0305(5) -0.0050(4) 0.0129(4) -0.0017(4)
C2 0.0323(5) 0.0259(5) 0.0314(5) -0.0024(4) 0.0134(4) -0.0012(4)
C3 0.0383(6) 0.0267(5) 0.0338(6) -0.0006(4) 0.0162(5) -0.0015(4)
C4 0.0689(9) 0.0375(7) 0.0414(7) -0.0057(6) 0.0297(7) -0.0093(5)
C5 0.0296(5) 0.0269(5) 0.0302(5) -0.0041(4) 0.0098(4) -0.0006(4)
C11 0.0394(6) 0.0254(5) 0.0311(5) -0.0054(4) 0.0119(5) -0.0003(4)
C12 0.0466(7) 0.0338(6) 0.0478(7) -0.0022(5) 0.0182(6) -0.0054(5)
C13 0.0679(10) 0.0303(7) 0.0527(8) 0.0016(6) 0.0181(7) -0.0058(6)
C14 0.0717(10) 0.0267(6) 0.0499(8) -0.0124(6) 0.0089(7) 0.0011(6)
C15 0.0540(8) 0.0406(8) 0.0571(9) -0.0187(7) 0.0151(7) 0.0049(6)
C16 0.0425(7) 0.0354(6) 0.0466(7) -0.0072(5) 0.0181(6) 0.0018(5)
C21 0.0328(6) 0.0273(5) 0.0298(5) -0.0020(4) 0.0098(4) -0.0001(4)
C22 0.0366(6) 0.0318(6) 0.0414(6) -0.0067(5) 0.0108(5) -0.0041(5)
C23 0.0542(8) 0.0294(6) 0.0461(7) -0.0078(6) 0.0110(6) -0.0064(5)
C24 0.0596(9) 0.0319(6) 0.0423(7) 0.0098(6) 0.0132(6) -0.0015(5)
C25 0.0431(7) 0.0435(7) 0.0509(8) 0.0108(6) 0.0184(6) 0.0043(6)
C26 0.0348(6) 0.0330(6) 0.0465(7) -0.0002(5) 0.0155(5) 0.0034(5)
C31 0.0317(5) 0.0293(5) 0.0306(5) -0.0022(4) 0.0124(4) -0.0004(4)
C32 0.0384(6) 0.0280(6) 0.0317(5) -0.0011(5) 0.0145(5) -0.0002(4)
C33 0.0375(6) 0.0374(6) 0.0354(6) 0.0061(5) 0.0147(5) 0.0016(5)
C34 0.0284(6) 0.0458(7) 0.0442(7) 0.0004(5) 0.0137(5) 0.0007(5)
C35 0.0341(6) 0.0367(7) 0.0555(8) -0.0072(5) 0.0159(6) -0.0049(6)
C36 0.0342(6) 0.0295(6) 0.0511(7) -0.0033(5) 0.0172(5) -0.0050(5)
C6A 0.0436(12) 0.0495(12) 0.0643(13) -0.0020(9) 0.0296(9) -0.0051(9)
C7A 0.072(2) 0.0563(16) 0.0620(14) -0.0192(13) 0.0121(12) 0.0037(11)
C6B 0.044(4) 0.060(5) 0.049(4) -0.006(3) 0.008(3) 0.001(3)
C7B 0.052(5) 0.074(7) 0.150(10) 0.005(4) 0.041(6) 0.025(6)

loop_
_atom_type_symbol
_atom_type_description
_atom_type_scat_dispersion_real
_atom_type_scat_dispersion_imag
_atom_type_scat_source
C C 0.0033 0.0016 'International Tables Vol C Tables 4.2.6.8 and 6.1.1.4'
H H 0.0000 0.0000 'International Tables Vol C Tables 4.2.6.8 and 6.1.1.4'
N N 0.0061 0.0033 'International Tables Vol C Tables 4.2.6.8 and 6.1.1.4'
O O 0.0106 0.0060 'International Tables Vol C Tables 4.2.6.8 and 6.1.1.4'

loop_
_geom_angle_atom_site_label_1
_geom_angle_atom_site_label_2
_geom_angle_atom_site_label_3
_geom_angle
C6A O6 H6 111.1(13)
C6B O6 H6 105.4(13)
N2 N1 C1 109.04(9)
N2 N1 C11 122.07(9)
C1 N1 C11 128.75(10)
C3 N2 N1 109.19(9)
C3 N2 H2N 127.5(11)
N1 N2 H2N 122.9(11)
C5 N3 N4 118.09(10)
C31 N4 N3 117.20(10)
C31 N4 H4N 121.1(10)
N3 N4 H4N 119.6(10)
O3 N5 O2 122.46(11)
O3 N5 C32 118.84(11)
O2 N5 C32 118.70(10)
O5 N6 O4 123.14(13)
O5 N6 C34 117.91(13)
O4 N6 C34 118.95(13)
O1 C1 N1 123.79(10)
O1 C1 C2 130.26(10)
N1 C1 C2 105.94(9)
C3 C2 C1 106.92(10)
C3 C2 C5 128.31(10)
C1 C2 C5 124.77(10)
N2 C3 C2 108.91(10)
N2 C3 C4 119.43(11)
C2 C3 C4 131.56(11)
C3 C4 H4A 109.5
C3 C4 H4B 109.5
H4A C4 H4B 109.5
C3 C4 H4C 109.5
H4A C4 H4C 109.5
H4B C4 H4C 109.5
N3 C5 C2 125.94(10)
N3 C5 C21 115.07(10)
C2 C5 C21 119.00(10)
C12 C11 C16 121.32(12)
C12 C11 N1 118.94(11)
C16 C11 N1 119.74(11)
C11 C12 C13 118.93(13)
C11 C12 H12 120.5
C13 C12 H12 120.5
C14 C13 C12 120.18(14)
C14 C13 H13 119.9
C12 C13 H13 119.9
C15 C14 C13 120.48(13)
C15 C14 H14 119.8
C13 C14 H14 119.8
C14 C15 C16 120.25(14)
C14 C15 H15 119.9
C16 C15 H15 119.9
C11 C16 C15 118.82(13)
C11 C16 H16 120.6
C15 C16 H16 120.6
C26 C21 C22 118.61(11)
C26 C21 C5 120.47(10)
C22 C21 C5 120.91(11)
C23 C22 C21 120.16(12)
C23 C22 H22 119.9
C21 C22 H22 119.9
C24 C23 C22 120.63(13)
C24 C23 H23 119.7
C22 C23 H23 119.7
C25 C24 C23 119.72(13)
C25 C24 H24 120.1
C23 C24 H24 120.1
C24 C25 C26 120.00(13)
C24 C25 H25 120.0
C26 C25 H25 120.0
C21 C26 C25 120.84(12)
C21 C26 H26 119.6
C25 C26 H26 119.6
N4 C31 C36 119.51(11)
N4 C31 C32 124.10(10)
C36 C31 C32 116.37(10)
C33 C32 C31 121.72(11)
C33 C32 N5 115.87(11)
C31 C32 N5 122.41(11)
C34 C33 C32 119.12(11)
C34 C33 H33 120.4
C32 C33 H33 120.4
C33 C34 C35 121.37(11)
C33 C34 N6 119.33(12)
C35 C34 N6 119.30(12)
C36 C35 C34 119.71(12)
C36 C35 H35 120.1
C34 C35 H35 120.1
C35 C36 C31 121.70(12)
C35 C36 H36 119.1
C31 C36 H36 119.1
O6 C6A C7A 111.5(2)
O6 C6A H6AA 109.3
C7A C6A H6AA 109.3
O6 C6A H6AB 109.3
C7A C6A H6AB 109.3
H6AA C6A H6AB 108.0
C7B C6B O6 102.9(6)
C7B C6B H6BA 111.2
O6 C6B H6BA 111.2
C7B C6B H6BB 111.2
O6 C6B H6BB 111.2
H6BA C6B H6BB 109.1
C6B C7B H7BA 109.5
C6B C7B H7BB 109.5
H7BA C7B H7BB 109.5
C6B C7B H7BC 109.5
H7BA C7B H7BC 109.5
H7BB C7B H7BC 109.5

loop_
_geom_bond_atom_site_label_1
_geom_bond_atom_site_label_2
_geom_bond_distance
O1 C1 1.2572(14)
O2 N5 1.2270(15)
O3 N5 1.2269(15)
O4 N6 1.2268(18)
O5 N6 1.2238(19)
O6 C6A 1.432(2)
O6 C6B 1.533(8)
O6 H6 0.89(2)
N1 N2 1.3725(13)
N1 C1 1.3767(14)
N1 C11 1.4218(14)
N2 C3 1.3358(15)
N2 H2N 0.936(18)
N3 C5 1.2942(15)
N3 N4 1.3801(14)
N4 C31 1.3554(15)
N4 H4N 0.915(17)
N5 C32 1.4512(15)
N6 C34 1.4496(17)
C1 C2 1.4251(15)
C2 C3 1.3888(16)
C2 C5 1.4718(15)
C3 C4 1.4931(17)
C4 H4A 0.98
C4 H4B 0.98
C4 H4C 0.98
C5 C21 1.4873(16)
C11 C12 1.3856(18)
C11 C16 1.3863(18)
C12 C13 1.3891(19)
C12 H12 0.95
C13 C14 1.380(2)
C13 H13 0.95
C14 C15 1.377(2)
C14 H14 0.95
C15 C16 1.3913(19)
C15 H15 0.95
C16 H16 0.95
C21 C26 1.3886(17)
C21 C22 1.3991(16)
C22 C23 1.3831(19)
C22 H22 0.95
C23 C24 1.383(2)
C23 H23 0.95
C24 C25 1.379(2)
C24 H24 0.95
C25 C26 1.3895(18)
C25 H25 0.95
C26 H26 0.95
C31 C36 1.4206(16)
C31 C32 1.4219(16)
C32 C33 1.3864(17)
C33 C34 1.3696(19)
C33 H33 0.95
C34 C35 1.3948(19)
C35 C36 1.3626(18)
C35 H35 0.95
C36 H36 0.95
C6A C7A 1.479(3)
C6A H6AA 0.99
C6A H6AB 0.99
C7A H7AA 0.98
C7A H7AB 0.98
C7A H7AC 0.98
C6B C7B 1.466(13)
C6B H6BA 0.99
C6B H6BB 0.99
C7B H7BA 0.98
C7B H7BB 0.98
C7B H7BC 0.98

loop_
_geom_hbond_atom_site_label_D
_geom_hbond_atom_site_label_H
_geom_hbond_atom_site_label_A
_geom_hbond_site_symmetry_A
_geom_hbond_distance_DH
_geom_hbond_distance_HA
_geom_hbond_distance_DA
_geom_hbond_angle_DHA
_geom_hbond_publ_flag
N4 H4N O1 . 0.915(17) 2.023(17) 2.8261(13) 145.6(14) yes
N4 H4N O2 . 0.915(17) 2.040(17) 2.6497(14) 122.8(13) yes
N2 H2N O6 4_575 0.936(18) 1.711(18) 2.6464(14) 177.4(16) yes
O6 H6 O1 . 0.89(2) 1.72(2) 2.5863(14) 167.(2) yes

loop_
_geom_torsion_atom_site_label_1
_geom_torsion_atom_site_label_2
_geom_torsion_atom_site_label_3
_geom_torsion_atom_site_label_4
_geom_torsion
C1 N1 N2 C3 -0.45(14)
C11 N1 N2 C3 -176.44(11)
C5 N3 N4 C31 163.07(11)
N2 N1 C1 O1 -179.97(11)
C11 N1 C1 O1 -4.3(2)
N2 N1 C1 C2 -0.23(13)
C11 N1 C1 C2 175.41(11)
O1 C1 C2 C3 -179.48(13)
N1 C1 C2 C3 0.80(13)
O1 C1 C2 C5 -0.3(2)
N1 C1 C2 C5 179.97(11)
N1 N2 C3 C2 0.97(14)
N1 N2 C3 C4 177.64(12)
C1 C2 C3 N2 -1.10(14)
C5 C2 C3 N2 179.77(11)
C1 C2 C3 C4 -177.22(14)
C5 C2 C3 C4 3.6(2)
N4 N3 C5 C2 0.72(17)
N4 N3 C5 C21 -179.44(10)
C3 C2 C5 N3 -134.04(14)
C1 C2 C5 N3 46.97(18)
C3 C2 C5 C21 46.12(17)
C1 C2 C5 C21 -132.87(12)
N2 N1 C11 C12 131.90(13)
C1 N1 C11 C12 -43.23(18)
N2 N1 C11 C16 -48.92(17)
C1 N1 C11 C16 135.95(13)
C16 C11 C12 C13 -1.2(2)
N1 C11 C12 C13 177.96(12)
C11 C12 C13 C14 1.0(2)
C12 C13 C14 C15 0.6(2)
C13 C14 C15 C16 -1.8(2)
C12 C11 C16 C15 -0.1(2)
N1 C11 C16 C15 -179.21(12)
C14 C15 C16 C11 1.6(2)
N3 C5 C21 C26 -159.14(11)
C2 C5 C21 C26 20.72(16)
N3 C5 C21 C22 19.34(16)
C2 C5 C21 C22 -160.80(11)
C26 C21 C22 C23 -1.49(19)
C5 C21 C22 C23 180.00(12)
C21 C22 C23 C24 -0.1(2)
C22 C23 C24 C25 1.3(2)
C23 C24 C25 C26 -1.0(2)
C22 C21 C26 C25 1.82(19)
C5 C21 C26 C25 -179.67(12)
C24 C25 C26 C21 -0.6(2)
N3 N4 C31 C36 -3.89(17)
N3 N4 C31 C32 178.08(11)
N4 C31 C32 C33 178.43(11)
C36 C31 C32 C33 0.34(17)
N4 C31 C32 N5 -1.50(18)
C36 C31 C32 N5 -179.59(11)
O3 N5 C32 C33 -5.39(17)
O2 N5 C32 C33 174.35(12)
O3 N5 C32 C31 174.54(12)
O2 N5 C32 C31 -5.72(18)
C31 C32 C33 C34 -0.20(18)
N5 C32 C33 C34 179.73(11)
C32 C33 C34 C35 0.1(2)
C32 C33 C34 N6 -179.53(12)
O5 N6 C34 C33 173.35(16)
O4 N6 C34 C33 -5.9(2)
O5 N6 C34 C35 -6.3(2)
O4 N6 C34 C35 174.49(15)
C33 C34 C35 C36 -0.1(2)
N6 C34 C35 C36 179.48(13)
C34 C35 C36 C31 0.3(2)
N4 C31 C36 C35 -178.57(12)
C32 C31 C36 C35 -0.39(19)
